data_2235797
loop_
_publ_author_name
'Ntsala, Lerato P.'
'Lemmerer, Andreas'

_publ_section_title
;
 6-Aminonicotinamide
;
_journal_coeditor_code FJ2584
_journal_issue 8
_journal_name_full 'Acta Crystallographica Section E'
_journal_page_first o2449
_journal_paper_doi 10.1107/S1600536812031224
_journal_volume 68
_journal_year 2012
_chemical_formula_iupac 'C6 H7 N3 O'
_chemical_formula_moiety 'C6 H7 N3 O'
_chemical_formula_sum 'C6 H7 N3 O'
_chemical_formula_weight 137.15
_chemical_name_systematic
;
6-Aminonicotinamide
;
_space_group_IT_number 14
_symmetry_cell_setting monoclinic
_symmetry_space_group_name_Hall '-P 2ybc'
_symmetry_space_group_name_H-M 'P 1 21/c 1'
_audit_creation_method 'WinGX routine CIF_UPDATE'
_cell_angle_alpha 90
_cell_angle_beta 99.215(2)
_cell_angle_gamma 90
_cell_formula_units_Z 4
_cell_length_a 14.3483(6)
_cell_length_b 4.8143(2)
_cell_length_c 9.6685(4)
_cell_measurement_reflns_used 1574
_cell_measurement_temperature 173(2)
_cell_measurement_theta_max 28.42
_cell_measurement_theta_min 2.88
_cell_volume 659.25(5)
_computing_cell_refinement 'SAINT-Plus (Bruker, 2004)'
_computing_data_collection 'APEX2 (Bruker, 2005)'
_computing_data_reduction 'SAINT-Plus and XPREP (Bruker 2004)'
_computing_molecular_graphics
;
ORTEP-3 for Windows (Farrugia, 1997) and Mercury (Macrae <i>et al.</i>,
2006)
;
_computing_publication_material
;
WinGX (Farrugia, 1999) and PLATON (Spek, 2009)
;
_computing_structure_refinement 'SHELXL97 (Sheldrick, 2008)'
_computing_structure_solution 'SHELXS97 (Sheldrick, 2008)'
_diffrn_ambient_temperature 173(2)
_diffrn_measured_fraction_theta_full 0.993
_diffrn_measured_fraction_theta_max 0.993
_diffrn_measurement_device_type 'Bruker APEXII CCD area-detector'
_diffrn_measurement_method '\w scans'
_diffrn_radiation_type MoK\a
_diffrn_radiation_wavelength 0.71073
_diffrn_reflns_av_R_equivalents 0.0374
_diffrn_reflns_limit_h_max 18
_diffrn_reflns_limit_h_min -18
_diffrn_reflns_limit_k_max 6
_diffrn_reflns_limit_k_min -6
_diffrn_reflns_limit_l_max 12
_diffrn_reflns_limit_l_min -11
_diffrn_reflns_number 4078
_diffrn_reflns_theta_full 28
_diffrn_reflns_theta_max 28
_diffrn_reflns_theta_min 2.88
_diffrn_standards_number 0
_exptl_absorpt_coefficient_mu 0.1
_exptl_absorpt_correction_T_max 0.9803
_exptl_absorpt_correction_T_min 0.9735
_exptl_absorpt_correction_type multi-scan
_exptl_absorpt_process_details '(SADABS; Sheldrick, 1996)'
_exptl_crystal_colour colourless
_exptl_crystal_density_diffrn 1.382
_exptl_crystal_density_method 'not measured'
_exptl_crystal_description cube
_exptl_crystal_F_000 288
_exptl_crystal_size_max 0.27
_exptl_crystal_size_mid 0.25
_exptl_crystal_size_min 0.2
_refine_diff_density_max 0.333
_refine_diff_density_min -0.207
_refine_ls_extinction_method none
_refine_ls_goodness_of_fit_ref 1.028
_refine_ls_hydrogen_treatment mixed
_refine_ls_matrix_type full
_refine_ls_number_parameters 107
_refine_ls_number_reflns 1582
_refine_ls_number_restraints 0
_refine_ls_restrained_S_all 1.028
_refine_ls_R_factor_gt 0.0395
_refine_ls_shift/su_max 0
_refine_ls_structure_factor_coef Fsqd
_refine_ls_weighting_details 'calc w=1/[\s^2^(Fo^2^)+(0.0577P)^2^+0.1618P] where P=(Fo^2^+2Fc^2^)/3'
_refine_ls_weighting_scheme calc
_refine_ls_wR_factor_ref 0.1133
_reflns_number_gt 1300
_reflns_number_total 1582
_reflns_threshold_expression I>2sigma(I)
_cod_data_source_file fj2584.cif
_cod_data_source_block I
_cod_original_sg_symbol_H-M 'P 21/c'
_cod_database_code 2235797
_cod_database_fobs_code 2235797

loop_
_space_group_symop_operation_xyz
'x, y, z'
'-x, y+1/2, -z+1/2'
'-x, -y, -z'
'x, -y-1/2, z-1/2'

loop_
_atom_site_type_symbol
_atom_site_label
_atom_site_fract_x
_atom_site_fract_y
_atom_site_fract_z
_atom_site_U_iso_or_equiv
_atom_site_adp_type
_atom_site_calc_flag
_atom_site_refinement_flags
_atom_site_occupancy
C C1 0.21465(8) 0.3830(3) 0.06966(12) 0.0216(3) Uani d . 1
C C2 0.28897(8) 0.3112(3) 0.00180(12) 0.0227(3) Uani d . 1
H H2 0.279 0.1654 -0.0651 0.027 Uiso calc R 1
C C3 0.38732(8) 0.6424(2) 0.11660(12) 0.0212(3) Uani d . 1
C C4 0.31587(9) 0.7304(3) 0.19125(13) 0.0246(3) Uani d . 1
H H4 0.3271 0.878 0.257 0.03 Uiso calc R 1
C C5 0.22979(9) 0.5994(3) 0.16746(13) 0.0242(3) Uani d . 1
H H5 0.1808 0.6552 0.217 0.029 Uiso calc R 1
C C6 0.12477(8) 0.2249(3) 0.03728(12) 0.0235(3) Uani d . 1
N N1 0.06896(8) 0.2202(3) 0.13454(12) 0.0315(3) Uani d . 1
H H1S 0.0150(13) 0.121(3) 0.1119(18) 0.037(4) Uiso d . 1
H H1A 0.0869(12) 0.292(3) 0.219(2) 0.036(4) Uiso d . 1
N N2 0.37410(7) 0.4326(2) 0.02370(11) 0.0232(3) Uani d . 1
N N3 0.47474(8) 0.7598(2) 0.14074(13) 0.0275(3) Uani d . 1
H H3S 0.5162(12) 0.710(4) 0.0824(19) 0.037(4) Uiso d . 1
H H3A 0.4816(12) 0.918(3) 0.1855(18) 0.034(4) Uiso d . 1
O O1 0.10436(6) 0.0996(2) -0.07631(9) 0.0295(3) Uani d . 1

loop_
_atom_site_aniso_label
_atom_site_aniso_U_11
_atom_site_aniso_U_22
_atom_site_aniso_U_33
_atom_site_aniso_U_12
_atom_site_aniso_U_13
_atom_site_aniso_U_23
C1 0.0207(5) 0.0269(6) 0.0175(5) -0.0015(4) 0.0042(4) 0.0035(4)
C2 0.0232(6) 0.0257(6) 0.0194(6) -0.0029(5) 0.0045(4) -0.0017(5)
C3 0.0206(6) 0.0219(6) 0.0208(6) -0.0007(4) 0.0027(4) 0.0028(4)
C4 0.0275(6) 0.0239(6) 0.0229(6) -0.0008(5) 0.0058(5) -0.0034(5)
C5 0.0234(6) 0.0281(6) 0.0223(6) 0.0026(5) 0.0078(5) 0.0010(5)
C6 0.0203(6) 0.0320(6) 0.0185(6) -0.0012(5) 0.0039(4) 0.0023(5)
N1 0.0246(6) 0.0497(7) 0.0219(6) -0.0122(5) 0.0086(4) -0.0067(5)
N2 0.0219(5) 0.0260(5) 0.0224(5) -0.0017(4) 0.0061(4) -0.0017(4)
N3 0.0229(6) 0.0275(6) 0.0329(6) -0.0045(4) 0.0068(4) -0.0066(5)
O1 0.0250(5) 0.0451(6) 0.0190(5) -0.0094(4) 0.0057(3) -0.0040(4)

loop_
_atom_type_symbol
_atom_type_description
_atom_type_scat_dispersion_real
_atom_type_scat_dispersion_imag
_atom_type_scat_source
C C 0.0033 0.0016 'International Tables Vol C Tables 4.2.6.8 and 6.1.1.4'
H H 0 0 'International Tables Vol C Tables 4.2.6.8 and 6.1.1.4'
N N 0.0061 0.0033 'International Tables Vol C Tables 4.2.6.8 and 6.1.1.4'
O O 0.0106 0.006 'International Tables Vol C Tables 4.2.6.8 and 6.1.1.4'

loop_
_geom_angle_atom_site_label_1
_geom_angle_atom_site_label_2
_geom_angle_atom_site_label_3
_geom_angle
C2 C1 C5 117.29(11)
C2 C1 C6 118.75(11)
C5 C1 C6 123.95(11)
N2 C2 C1 124.66(11)
N2 C2 H2 117.7
C1 C2 H2 117.7
N2 C3 N3 116.99(11)
N2 C3 C4 122.08(11)
N3 C3 C4 120.87(11)
C5 C4 C3 118.99(11)
C5 C4 H4 120.5
C3 C4 H4 120.5
C4 C5 C1 119.53(11)
C4 C5 H5 120.2
C1 C5 H5 120.2
O1 C6 N1 122.15(12)
O1 C6 C1 120.45(11)
N1 C6 C1 117.39(11)
C6 N1 H1S 115.2(11)
C6 N1 H1A 121.9(11)
H1S N1 H1A 122.5(16)
C2 N2 C3 117.43(10)
C3 N3 H3S 117.2(11)
C3 N3 H3A 118.4(11)
H3S N3 H3A 120.1(15)

loop_
_geom_bond_atom_site_label_1
_geom_bond_atom_site_label_2
_geom_bond_distance
C1 C2 1.3824(17)
C1 C5 1.4004(17)
C1 C6 1.4870(16)
C2 N2 1.3401(15)
C2 H2 0.95
C3 N2 1.3449(15)
C3 N3 1.3614(15)
C3 C4 1.4100(17)
C4 C5 1.3730(17)
C4 H4 0.95
C5 H5 0.95
C6 O1 1.2461(15)
C6 N1 1.3293(16)
N1 H1S 0.907(18)
N1 H1A 0.888(18)
N3 H3S 0.915(18)
N3 H3A 0.875(17)

loop_
_geom_hbond_atom_site_label_D
_geom_hbond_atom_site_label_H
_geom_hbond_atom_site_label_A
_geom_hbond_site_symmetry_A
_geom_hbond_distance_DH
_geom_hbond_distance_HA
_geom_hbond_distance_DA
_geom_hbond_angle_DHA
N1 H1A O1 4_566 0.888(18) 2.021(19) 2.8933(15) 167.2(15)
N1 H1S O1 3 0.907(18) 1.997(19) 2.9024(14) 176.0(16)
N3 H3S N2 3_665 0.915(18) 2.125(19) 3.0322(15) 170.9(15)
N3 H3A N3 2_655 0.875(17) 2.363(17) 3.2083(16) 162.7(15)

loop_
_geom_torsion_atom_site_label_1
_geom_torsion_atom_site_label_2
_geom_torsion_atom_site_label_3
_geom_torsion_atom_site_label_4
_geom_torsion
C5 C1 C2 N2 0.43(19)
C6 C1 C2 N2 -178.45(11)
N2 C3 C4 C5 -0.61(19)
N3 C3 C4 C5 -177.58(11)
C3 C4 C5 C1 -0.24(18)
C2 C1 C5 C4 0.34(18)
C6 C1 C5 C4 179.15(11)
C2 C1 C6 O1 -23.55(18)
C5 C1 C6 O1 157.66(12)
C2 C1 C6 N1 155.44(12)
C5 C1 C6 N1 -23.36(18)
C1 C2 N2 C3 -1.24(18)
N3 C3 N2 C2 178.40(11)
C4 C3 N2 C2 1.31(18)
